data_4510396
loop_
_publ_author_name
'Karasawa, Satoru'
'Hagihara, Ryusuke'
'Abe, Yuichiro'
'Harada, Naomi'
'Todo, Jun-ichi'
'Koga, Noboru'

_publ_section_title
;
 Crystal Structures, Thermal Properties, and Emission Behaviors
 ofN,N-R-Phenyl-7-amino-2,4-trifluoromethylquinoline Derivatives:
 Supercooled Liquid-to-Crystal Transformation Induced by Mechanical
 Stimuli
;
_journal_issue 5
_journal_name_full 'Crystal Growth &amp; Design'
_journal_page_first 2468
_journal_paper_doi 10.1021/cg5001842
_journal_volume 14
_journal_year 2014
_chemical_formula_moiety 'C23 H14 F6 N2'
_chemical_formula_sum 'C23 H14 F6 N2'
_chemical_formula_weight 432.37
_space_group_IT_number 15
_symmetry_cell_setting monoclinic
_symmetry_Int_Tables_number 15
_symmetry_space_group_name_Hall '-C 2yc'
_symmetry_space_group_name_H-M 'C 1 2/c 1'
_atom_sites_solution_hydrogens geom
_atom_sites_solution_primary direct
_atom_sites_solution_secondary difmap
_cell_angle_alpha 90.0000
_cell_angle_beta 108.368(2)
_cell_angle_gamma 90.0000
_cell_formula_units_Z 8
_cell_length_a 31.797(6)
_cell_length_b 5.0671(10)
_cell_length_c 25.628(5)
_cell_measurement_temperature 173
_cell_volume 3918.8(13)
_computing_cell_refinement Unknown
_computing_data_collection Unknown
_computing_data_reduction Unknown
_computing_molecular_graphics 'CrystalStructure 4.0'
_computing_publication_material 'CrystalStructure 4.0 (Rigaku, 2010)'
_computing_structure_refinement 'SHELXL97 (Sheldrick, 2008)'
_computing_structure_solution 'SIR92 (Altomare, et al., 1994)'
_diffrn_ambient_temperature 173
_diffrn_measured_fraction_theta_full 0.999
_diffrn_measured_fraction_theta_max 0.999
_diffrn_measurement_device_type 'Unknown CCD'
_diffrn_measurement_method \w
_diffrn_radiation_type 'Mo K\a'
_diffrn_radiation_wavelength 0.71069
_diffrn_reflns_av_R_equivalents 0.0414
_diffrn_reflns_limit_h_max 40
_diffrn_reflns_limit_h_min -40
_diffrn_reflns_limit_k_max 6
_diffrn_reflns_limit_k_min -6
_diffrn_reflns_limit_l_max 32
_diffrn_reflns_limit_l_min -32
_diffrn_reflns_number 19793
_diffrn_reflns_theta_full 27.00
_diffrn_reflns_theta_max 27.00
_diffrn_standards_number 0
_exptl_absorpt_coefficient_mu 0.127
_exptl_absorpt_correction_type none
_exptl_crystal_colour yellow
_exptl_crystal_density_diffrn 1.466
_exptl_crystal_density_method 'not measured'
_exptl_crystal_description block
_exptl_crystal_F_000 1760.00
_exptl_crystal_size_max 0.500
_exptl_crystal_size_mid 0.300
_exptl_crystal_size_min 0.300
_refine_diff_density_max 0.490
_refine_diff_density_min -0.500
_refine_ls_extinction_method none
_refine_ls_goodness_of_fit_ref 1.046
_refine_ls_hydrogen_treatment refxyz
_refine_ls_number_parameters 336
_refine_ls_number_reflns 4296
_refine_ls_number_restraints 0
_refine_ls_R_factor_gt 0.0513
_refine_ls_shift/su_max 0.000
_refine_ls_structure_factor_coef Fsqd
_refine_ls_weighting_details 'w = 1/[\s^2^(Fo^2^)+(0.0647P)^2^+4.2777P] where P=(Fo^2^+2Fc^2^)/3'
_refine_ls_weighting_scheme calc
_refine_ls_wR_factor_ref 0.1507
_reflns_number_gt 3446
_reflns_number_total 4298
_reflns_threshold_expression F^2^>2.0\s(F^2^)
_cod_data_source_file cg5001842_si_008.cif
_cod_data_source_block diph173K
_cod_depositor_comments 'Adding full bibliography for 4510391--4510398.cif.'
_cod_database_code 4510396

loop_
_symmetry_equiv_pos_site_id
_symmetry_equiv_pos_as_xyz
1 +X,+Y,+Z
2 -X,+Y,1/2-Z
3 -X,-Y,-Z
4 +X,-Y,1/2+Z
5 1/2+X,1/2+Y,+Z
6 1/2-X,1/2+Y,1/2-Z
7 1/2-X,1/2-Y,-Z
8 1/2+X,1/2-Y,1/2+Z

loop_
_atom_site_label
_atom_site_type_symbol
_atom_site_fract_x
_atom_site_fract_y
_atom_site_fract_z
_atom_site_U_iso_or_equiv
_atom_site_adp_type
_atom_site_occupancy
_atom_site_symmetry_multiplicity
_atom_site_calc_flag
F1 F -0.05716(4) -0.0010(4) 0.11627(6) 0.0773(5) Uani 1.0 8 d
F2 F 0.04839(6) -0.5702(4) 0.24075(8) 0.1106(8) Uani 1.0 8 d
F3 F 0.08711(7) -0.2697(4) 0.29116(5) 0.0995(7) Uani 1.0 8 d
F4 F -0.03353(4) 0.3778(3) 0.10089(7) 0.0724(5) Uani 1.0 8 d
F6 F -0.03884(4) 0.0624(4) 0.04389(6) 0.0774(5) Uani 1.0 8 d
F7 F 0.11632(6) -0.5415(4) 0.25249(7) 0.0887(6) Uani 1.0 8 d
N1 N 0.16813(5) 0.4404(4) 0.08011(6) 0.0454(4) Uani 1.0 8 d
N3 N 0.10541(5) -0.1233(4) 0.18574(6) 0.0419(4) Uani 1.0 8 d
C1 C 0.02657(6) -0.1446(5) 0.16929(8) 0.0465(5) Uani 1.0 8 d
C2 C 0.01920(6) 0.0366(4) 0.12792(7) 0.0437(5) Uani 1.0 8 d
C3 C 0.07079(6) -0.2154(4) 0.19690(7) 0.0433(5) Uani 1.0 8 d
C4 C -0.02763(6) 0.1186(5) 0.09751(9) 0.0558(6) Uani 1.0 8 d
C5 C 0.05506(6) 0.1479(4) 0.11402(7) 0.0394(4) Uani 1.0 8 d
C6 C 0.09839(6) 0.0578(4) 0.14444(7) 0.0386(4) Uani 1.0 8 d
C7 C 0.13152(6) 0.3406(4) 0.09206(7) 0.0408(4) Uani 1.0 8 d
C8 C 0.08812(6) 0.4367(5) 0.06300(7) 0.0449(5) Uani 1.0 8 d
C9 C 0.05178(6) 0.3428(5) 0.07335(7) 0.0445(5) Uani 1.0 8 d
C10 C 0.21115(6) 0.4363(4) 0.12094(7) 0.0395(4) Uani 1.0 8 d
C11 C 0.19093(9) 0.7344(5) 0.01967(9) 0.0615(6) Uani 1.0 8 d
C13 C 0.13736(7) 0.4801(6) -0.07178(8) 0.0545(6) Uani 1.0 8 d
C14 C 0.16261(7) 0.6875(5) -0.07826(9) 0.0546(6) Uani 1.0 8 d
C15 C 0.18952(9) 0.8152(5) -0.03245(10) 0.0640(7) Uani 1.0 8 d
C16 C 0.21750(7) 0.5619(5) 0.17083(8) 0.0482(5) Uani 1.0 8 d
C17 C 0.25967(7) 0.5648(5) 0.20915(9) 0.0556(6) Uani 1.0 8 d
C18 C 0.29475(7) 0.4436(5) 0.19850(8) 0.0541(6) Uani 1.0 8 d
C19 C 0.28793(7) 0.3157(5) 0.14920(8) 0.0512(5) Uani 1.0 8 d
C20 C 0.24610(6) 0.3119(4) 0.11030(8) 0.0449(5) Uani 1.0 8 d
C21 C 0.16553(6) 0.5243(4) 0.02605(7) 0.0413(4) Uani 1.0 8 d
C22 C 0.13884(6) 0.3936(5) -0.01989(8) 0.0453(5) Uani 1.0 8 d
C23 C 0.13575(6) 0.1555(4) 0.13253(7) 0.0413(4) Uani 1.0 8 d
C24 C 0.08050(7) -0.4002(5) 0.24523(8) 0.0519(5) Uani 1.0 8 d
H1 H 0.0027(8) -0.221(5) 0.1799(9) 0.054(6) Uiso 1.0 8 d
H2 H 0.1632(7) 0.085(5) 0.1533(9) 0.049(6) Uiso 1.0 8 d
H3 H 0.0227(7) 0.421(5) 0.0537(9) 0.048(6) Uiso 1.0 8 d
H4 H 0.0863(7) 0.573(5) 0.0378(9) 0.053(6) Uiso 1.0 8 d
H5 H 0.1232(7) 0.241(5) -0.0151(9) 0.050(6) Uiso 1.0 8 d
H6 H 0.1184(9) 0.391(6) -0.1031(11) 0.071(8) Uiso 1.0 8 d
H7 H 0.1633(9) 0.750(6) -0.1142(11) 0.076(8) Uiso 1.0 8 d
H8 H 0.2051(10) 0.967(6) -0.0374(12) 0.089(9) Uiso 1.0 8 d
H9 H 0.2085(9) 0.831(6) 0.0505(11) 0.071(8) Uiso 1.0 8 d
H10 H 0.1936(8) 0.642(6) 0.1791(10) 0.064(7) Uiso 1.0 8 d
H11 H 0.2631(9) 0.661(6) 0.2431(11) 0.072(8) Uiso 1.0 8 d
H12 H 0.3111(8) 0.223(5) 0.1421(9) 0.055(7) Uiso 1.0 8 d
H13 H 0.2408(8) 0.216(5) 0.0754(10) 0.059(7) Uiso 1.0 8 d
H14 H 0.3229(8) 0.444(5) 0.2265(10) 0.059(7) Uiso 1.0 8 d

loop_
_atom_site_aniso_label
_atom_site_aniso_U_11
_atom_site_aniso_U_22
_atom_site_aniso_U_33
_atom_site_aniso_U_12
_atom_site_aniso_U_13
_atom_site_aniso_U_23
F1 0.0368(7) 0.0973(12) 0.0925(11) -0.0078(7) 0.0130(7) 0.0210(9)
F2 0.0878(12) 0.1231(16) 0.0966(12) -0.0481(11) -0.0057(10) 0.0573(12)
F3 0.1740(19) 0.0828(11) 0.0384(7) 0.0140(12) 0.0286(9) 0.0060(7)
F4 0.0392(7) 0.0704(9) 0.1016(12) 0.0078(6) 0.0137(7) 0.0042(8)
F6 0.0494(8) 0.1072(13) 0.0547(8) -0.0020(8) -0.0134(6) -0.0014(8)
F7 0.1006(12) 0.0854(12) 0.0859(11) 0.0314(10) 0.0376(9) 0.0436(9)
N1 0.0369(8) 0.0563(10) 0.0351(8) -0.0059(7) -0.0001(6) 0.0097(7)
N3 0.0386(8) 0.0464(9) 0.0338(8) -0.0027(7) 0.0017(6) 0.0023(7)
C1 0.0392(10) 0.0546(12) 0.0421(10) -0.0082(9) 0.0077(8) -0.0016(9)
C2 0.0358(9) 0.0527(11) 0.0374(9) -0.0023(8) 0.0043(7) -0.0048(8)
C3 0.0436(10) 0.0464(11) 0.0343(9) -0.0073(8) 0.0045(7) -0.0012(8)
C4 0.0367(10) 0.0653(14) 0.0590(13) -0.0041(10) 0.0059(9) 0.0020(11)
C5 0.0335(9) 0.0481(10) 0.0316(8) 0.0013(8) 0.0031(7) -0.0021(8)
C6 0.0359(9) 0.0429(10) 0.0306(8) -0.0004(8) 0.0010(7) 0.0003(7)
C7 0.0360(9) 0.0480(11) 0.0334(9) -0.0010(8) 0.0037(7) 0.0014(8)
C8 0.0438(10) 0.0528(12) 0.0337(9) 0.0073(9) 0.0061(8) 0.0101(8)
C9 0.0352(9) 0.0584(12) 0.0344(9) 0.0090(9) 0.0031(7) 0.0054(8)
C10 0.0363(9) 0.0391(9) 0.0363(9) -0.0042(7) 0.0019(7) 0.0042(7)
C11 0.0779(16) 0.0514(13) 0.0441(11) -0.0194(12) 0.0034(11) 0.0055(10)
C13 0.0399(10) 0.0858(17) 0.0370(10) -0.0008(11) 0.0109(8) -0.0084(11)
C14 0.0512(12) 0.0706(15) 0.0434(11) 0.0133(11) 0.0169(9) 0.0117(10)
C15 0.0796(16) 0.0529(13) 0.0563(13) -0.0098(12) 0.0170(12) 0.0149(11)
C16 0.0454(11) 0.0486(12) 0.0441(10) 0.0061(9) 0.0050(8) -0.0029(9)
C17 0.0552(12) 0.0606(14) 0.0403(11) -0.0012(10) -0.0004(9) -0.0096(10)
C18 0.0379(10) 0.0702(15) 0.0437(11) -0.0053(10) -0.0020(8) 0.0045(10)
C19 0.0383(10) 0.0623(13) 0.0508(11) 0.0025(10) 0.0110(9) 0.0025(10)
C20 0.0456(10) 0.0468(11) 0.0397(10) -0.0063(9) 0.0096(8) -0.0031(8)
C21 0.0376(9) 0.0448(10) 0.0365(9) 0.0021(8) 0.0048(7) 0.0060(8)
C22 0.0334(9) 0.0597(13) 0.0416(10) -0.0061(9) 0.0102(8) -0.0049(9)
C23 0.0320(9) 0.0462(10) 0.0376(9) 0.0018(8) -0.0006(7) 0.0048(8)
C24 0.0495(11) 0.0581(13) 0.0428(11) -0.0078(10) 0.0068(9) 0.0053(9)

loop_
_atom_type_symbol
_atom_type_description
_atom_type_scat_dispersion_real
_atom_type_scat_dispersion_imag
_atom_type_scat_source
C C 0.0033 0.0016
;
International Tables for Crystallography
(1992, Vol. C, Tables 4.2.6.8 and 6.1.1.4)
;
H H 0.0000 0.0000
;
International Tables for Crystallography
(1992, Vol. C, Table 6.1.1.4)
;
N N 0.0061 0.0033
;
International Tables for Crystallography
(1992, Vol. C, Tables 4.2.6.8 and 6.1.1.4)
;
F F 0.0171 0.0103
;
International Tables for Crystallography
(1992, Vol. C, Tables 4.2.6.8 and 6.1.1.4)
;

loop_
_geom_angle_atom_site_label_1
_geom_angle_atom_site_label_2
_geom_angle_atom_site_label_3
_geom_angle
_geom_angle_publ_flag
C7 N1 C10 120.38(16) yes
C7 N1 C21 121.77(14) yes
C10 N1 C21 117.53(17) yes
C3 N3 C6 117.79(15) yes
C2 C1 C3 117.5(2) yes
C1 C2 C4 119.16(19) yes
C1 C2 C5 120.58(17) yes
C4 C2 C5 120.26(18) yes
N3 C3 C1 125.17(18) yes
N3 C3 C24 115.69(16) yes
C1 C3 C24 119.06(19) yes
F1 C4 F4 107.2(2) yes
F1 C4 F6 106.55(17) yes
F1 C4 C2 112.55(19) yes
F4 C4 F6 106.21(19) yes
F4 C4 C2 112.01(17) yes
F6 C4 C2 111.91(19) yes
C2 C5 C6 116.80(17) yes
C2 C5 C9 125.83(16) yes
C6 C5 C9 117.37(18) yes
N3 C6 C5 122.17(19) yes
N3 C6 C23 117.52(16) yes
C5 C6 C23 120.31(17) yes
N1 C7 C8 119.92(17) yes
N1 C7 C23 121.73(16) yes
C8 C7 C23 118.32(19) yes
C7 C8 C9 121.46(18) yes
C5 C9 C8 121.42(17) yes
N1 C10 C16 119.60(19) yes
N1 C10 C20 120.32(17) yes
C16 C10 C20 120.07(17) yes
C15 C11 C21 120.1(2) yes
C14 C13 C22 121.12(19) yes
C13 C14 C15 119.3(3) yes
C11 C15 C14 120.4(3) yes
C10 C16 C17 119.0(3) yes
C16 C17 C18 121.2(2) yes
C17 C18 C19 119.36(18) yes
C18 C19 C20 120.3(3) yes
C10 C20 C19 120.10(19) yes
N1 C21 C11 119.28(16) yes
N1 C21 C22 121.07(19) yes
C11 C21 C22 119.63(19) yes
C13 C22 C21 119.4(2) yes
C6 C23 C7 121.07(16) yes
F2 C24 F3 108.1(3) yes
F2 C24 F7 105.8(2) yes
F2 C24 C3 112.58(16) yes
F3 C24 F7 105.25(17) yes
F3 C24 C3 111.03(19) yes
F7 C24 C3 113.7(2) yes
C2 C1 H1 122.1(12) no
C3 C1 H1 120.4(12) no
C7 C8 H4 116.7(14) no
C9 C8 H4 121.8(14) no
C5 C9 H3 119.8(15) no
C8 C9 H3 118.7(14) no
C15 C11 H9 118.9(18) no
C21 C11 H9 120.9(18) no
C14 C13 H6 120.3(18) no
C22 C13 H6 118.6(18) no
C13 C14 H7 123.5(16) no
C15 C14 H7 117.2(16) no
C11 C15 H8 120.8(18) no
C14 C15 H8 118.6(18) no
C10 C16 H10 120.9(14) no
C17 C16 H10 120.1(14) no
C16 C17 H11 116.6(15) no
C18 C17 H11 122.2(15) no
C17 C18 H14 118.5(16) no
C19 C18 H14 122.1(16) no
C18 C19 H12 120.5(13) no
C20 C19 H12 119.1(13) no
C10 C20 H13 119.2(14) no
C19 C20 H13 120.7(14) no
C13 C22 H5 121.4(13) no
C21 C22 H5 119.1(13) no
C6 C23 H2 116.3(15) no
C7 C23 H2 122.6(16) no

loop_
_geom_bond_atom_site_label_1
_geom_bond_atom_site_label_2
_geom_bond_distance
_geom_bond_publ_flag
F1 C4 1.328(3) yes
F2 C24 1.313(3) yes
F3 C24 1.308(3) yes
F4 C4 1.334(3) yes
F6 C4 1.337(3) yes
F7 C24 1.308(3) yes
N1 C7 1.389(3) yes
N1 C10 1.437(2) yes
N1 C21 1.426(3) yes
N3 C3 1.308(3) yes
N3 C6 1.365(3) yes
C1 C2 1.366(3) yes
C1 C3 1.407(3) yes
C2 C4 1.505(3) yes
C2 C5 1.415(3) yes
C3 C24 1.505(3) yes
C5 C6 1.427(3) yes
C5 C9 1.416(3) yes
C6 C23 1.406(3) yes
C7 C8 1.431(3) yes
C7 C23 1.373(3) yes
C8 C9 1.351(3) yes
C10 C16 1.385(3) yes
C10 C20 1.378(3) yes
C11 C15 1.384(4) yes
C11 C21 1.377(4) yes
C13 C14 1.364(4) yes
C13 C22 1.387(3) yes
C14 C15 1.377(4) yes
C16 C17 1.390(3) yes
C17 C18 1.374(4) yes
C18 C19 1.375(3) yes
C19 C20 1.388(3) yes
C21 C22 1.384(3) yes
C1 H1 0.96(3) no
C8 H4 0.94(3) no
C9 H3 0.99(2) no
C11 H9 0.95(3) no
C13 H6 0.95(3) no
C14 H7 0.98(3) no
C15 H8 0.94(4) no
C16 H10 0.94(3) no
C17 H11 0.97(3) no
C18 H14 0.96(2) no
C19 H12 0.94(3) no
C20 H13 0.98(3) no
C22 H5 0.95(3) no
C23 H2 0.94(2) no

loop_
_geom_contact_atom_site_label_1
_geom_contact_atom_site_label_2
_geom_contact_distance
_geom_contact_publ_flag
_geom_contact_site_symmetry_2
F1 C1 2.680(3) no .
F2 N3 3.466(3) no .
F2 C1 2.772(3) no .
F3 N3 3.030(3) no .
F3 C1 3.174(3) no .
F4 C1 3.409(3) no .
F4 C5 2.968(3) no .
F4 C9 3.016(3) no .
F6 C1 3.397(3) no .
F6 C5 2.992(2) no .
F6 C9 3.085(3) no .
F7 N3 2.676(3) no .
F7 C1 3.592(3) no .
N3 C2 2.794(3) no .
C1 C6 2.755(3) no .
C3 C5 2.735(3) no .
C3 C23 3.559(3) no .
C4 C9 3.006(3) no .
C5 C7 2.836(3) no .
C6 C8 2.779(3) no .
C7 C16 3.054(3) no .
C7 C20 3.527(3) no .
C7 C22 2.963(3) no .
C8 C21 2.936(3) no .
C8 C22 3.053(4) no .
C9 C23 2.789(3) no .
C10 C11 2.895(3) no .
C10 C18 2.773(3) no .
C10 C23 2.883(3) no .
C11 C13 2.746(3) no .
C11 C20 3.239(3) no .
C14 C21 2.772(3) no .
C15 C22 2.755(4) no .
C16 C19 2.768(4) no .
C16 C21 3.559(3) no .
C16 C23 3.217(3) no .
C17 C20 2.749(4) no .
C20 C21 2.983(3) no .
F1 F3 3.133(3) no 2_555
F1 F4 3.289(3) no 1_545
F1 C13 3.445(3) no 3_555
F1 C13 3.597(3) no 3_565
F1 C14 3.557(3) no 3_565
F1 C22 3.572(3) no 3_555
F2 F2 3.258(3) no 2_555
F2 C1 3.392(3) no 1_545
F2 C2 3.391(3) no 1_545
F3 F1 3.133(3) no 2_555
F3 C13 3.534(3) no 4_555
F4 F1 3.289(3) no 1_565
F4 C1 3.236(3) no 1_565
F4 C13 3.228(3) no 3_565
F4 C22 3.533(3) no 3_565
F6 C9 3.554(3) no 3_555
F7 N3 3.371(3) no 1_545
F7 C6 3.335(3) no 1_545
N3 F7 3.371(3) no 1_565
C1 F2 3.392(3) no 1_565
C1 F4 3.236(3) no 1_545
C2 F2 3.391(3) no 1_565
C6 F7 3.335(3) no 1_565
C9 F6 3.554(3) no 3_555
C13 F1 3.445(3) no 3_555
C13 F1 3.597(3) no 3_565
C13 F3 3.534(3) no 4_554
C13 F4 3.228(3) no 3_565
C14 F1 3.557(3) no 3_565
C15 C22 3.408(4) no 1_565
C17 C17 3.463(4) no 6_545
C17 C17 3.463(4) no 6_555
C22 F1 3.572(3) no 3_555
C22 F4 3.533(3) no 3_565
C22 C15 3.408(4) no 1_545
F1 H1 2.36(2) no .
F2 H1 2.50(2) no .
F3 H1 3.251(19) no .
F4 H3 2.46(3) no .
F6 H3 2.63(3) no .
N1 H2 2.64(3) no .
N1 H4 2.57(2) no .
N1 H5 2.61(2) no .
N1 H9 2.60(3) no .
N1 H10 2.62(3) no .
N1 H13 2.61(3) no .
N3 H1 3.26(3) no .
N3 H2 2.48(3) no .
C2 H3 2.75(3) no .
C4 H1 2.66(3) no .
C4 H3 2.70(3) no .
C5 H1 3.30(3) no .
C5 H2 3.28(3) no .
C5 H4 3.27(3) no .
C6 H3 3.32(2) no .
C7 H3 3.31(3) no .
C7 H5 2.72(3) no .
C7 H10 2.90(3) no .
C8 H2 3.28(2) no .
C8 H5 2.77(3) no .
C10 H2 2.64(3) no .
C10 H9 2.68(3) no .
C10 H11 3.25(3) no .
C10 H12 3.24(3) no .
C11 H4 3.59(3) no .
C11 H5 3.23(3) no .
C11 H7 3.26(3) no .
C11 H13 3.17(3) no .
C13 H8 3.21(3) no .
C14 H5 3.25(3) no .
C14 H9 3.24(3) no .
C15 H6 3.23(3) no .
C16 H2 2.92(3) no .
C16 H9 3.30(3) no .
C16 H13 3.28(3) no .
C16 H14 3.26(3) no .
C17 H12 3.22(3) no .
C18 H10 3.26(3) no .
C18 H13 3.29(3) no .
C19 H11 3.27(3) no .
C20 H2 3.36(3) no .
C20 H9 3.09(3) no .
C20 H10 3.25(3) no .
C20 H14 3.27(2) no .
C21 H4 2.64(3) no .
C21 H6 3.25(3) no .
C21 H8 3.25(4) no .
C21 H13 2.80(3) no .
C22 H4 2.71(3) no .
C22 H7 3.30(3) no .
C22 H9 3.25(3) no .
C22 H13 3.51(2) no .
C23 H4 3.23(3) no .
C23 H10 3.08(3) no .
C24 H1 2.67(2) no .
H2 H10 2.99(4) no .
H3 H4 2.32(4) no .
H4 H5 2.66(4) no .
H5 H6 2.34(4) no .
H6 H7 2.39(4) no .
H7 H8 2.28(4) no .
H8 H9 2.33(5) no .
H9 H13 3.28(4) no .
H10 H11 2.30(3) no .
H11 H14 2.35(4) no .
H12 H13 2.35(3) no .
H12 H14 2.36(4) no .
F1 H5 3.03(2) no 3_555
F1 H6 2.72(3) no 3_555
F1 H7 3.59(3) no 3_565
F2 H1 3.46(3) no 2_555
F3 H1 3.18(3) no 2_555
F3 H6 2.65(3) no 4_555
F3 H12 3.15(3) no 6_545
F3 H14 3.22(3) no 6_545
F4 H1 2.84(3) no 1_565
F4 H4 3.43(2) no 3_565
F4 H5 3.57(2) no 3_565
F4 H6 2.96(3) no 3_565
F6 H4 2.84(2) no 3_565
F6 H5 2.98(3) no 3_555
F7 H7 3.44(3) no 4_555
F7 H12 3.24(2) no 6_545
F7 H14 3.19(3) no 6_535
F7 H14 3.07(3) no 6_545
N1 H9 3.52(3) no 1_545
N3 H10 3.10(3) no 1_545
N3 H14 2.67(2) no 6_545
C3 H14 3.43(3) no 6_545
C6 H10 3.56(3) no 1_545
C6 H14 3.51(2) no 6_545
C9 H3 3.576(19) no 3_565
C10 H9 3.55(3) no 1_545
C10 H11 3.60(3) no 6_545
C11 H5 3.29(3) no 1_565
C11 H8 3.35(4) no 7_565
C11 H13 3.01(3) no 1_565
C13 H8 3.31(3) no 1_545
C13 H12 2.98(3) no 7_555
C14 H12 2.93(3) no 7_555
C15 H5 3.15(3) no 1_565
C15 H8 3.56(3) no 7_565
C15 H9 3.50(3) no 7_565
C15 H13 3.40(3) no 1_565
C16 H2 3.12(3) no 1_565
C16 H11 2.92(3) no 6_545
C17 H10 3.51(3) no 6_545
C17 H11 2.60(3) no 6_545
C17 H11 3.42(3) no 6_555
C18 H7 3.27(3) no 7_565
C18 H10 3.40(3) no 6_545
C18 H11 3.07(3) no 6_545
C19 H7 3.51(3) no 7_555
C19 H7 2.99(3) no 7_565
C19 H8 3.14(4) no 7_565
C20 H8 3.00(4) no 7_565
C20 H9 2.93(3) no 1_545
C22 H8 3.15(4) no 1_545
C23 H10 3.19(3) no 1_545
C23 H14 3.60(3) no 6_545
C24 H14 3.41(3) no 6_545
H1 F2 3.46(3) no 2_555
H1 F3 3.18(3) no 2_555
H1 F4 2.84(3) no 1_545
H2 C16 3.12(3) no 1_545
H2 H10 2.45(4) no 1_545
H2 H11 2.96(3) no 6_545
H2 H14 3.06(4) no 6_545
H3 C9 3.576(19) no 3_565
H3 H3 2.79(3) no 3_565
H3 H4 3.52(3) no 3_565
H4 F4 3.43(2) no 3_565
H4 F6 2.84(2) no 3_565
H4 H3 3.52(3) no 3_565
H5 F1 3.03(2) no 3_555
H5 F4 3.57(2) no 3_565
H5 F6 2.98(3) no 3_555
H5 C11 3.29(3) no 1_545
H5 C15 3.15(3) no 1_545
H5 H8 3.16(5) no 1_545
H5 H9 3.41(4) no 1_545
H6 F1 2.72(3) no 3_555
H6 F3 2.65(3) no 4_554
H6 F4 2.96(3) no 3_565
H6 H7 3.59(4) no 1_545
H6 H8 3.48(4) no 1_545
H6 H12 2.79(4) no 7_555
H7 F1 3.59(3) no 3_565
H7 F7 3.44(3) no 4_554
H7 C18 3.27(3) no 7_565
H7 C19 3.51(3) no 7_555
H7 C19 2.99(3) no 7_565
H7 H6 3.59(4) no 1_565
H7 H12 2.70(4) no 7_555
H7 H12 2.95(4) no 7_565
H7 H14 3.42(4) no 7_565
H8 C11 3.35(4) no 7_565
H8 C13 3.31(3) no 1_565
H8 C15 3.56(3) no 7_565
H8 C19 3.14(4) no 7_565
H8 C20 3.00(4) no 7_565
H8 C22 3.15(4) no 1_565
H8 H5 3.16(5) no 1_565
H8 H6 3.48(4) no 1_565
H8 H9 3.24(5) no 7_565
H8 H12 3.01(4) no 7_565
H8 H13 3.03(4) no 1_565
H8 H13 2.75(5) no 7_565
H9 N1 3.52(3) no 1_565
H9 C10 3.55(3) no 1_565
H9 C15 3.50(3) no 7_565
H9 C20 2.93(3) no 1_565
H9 H5 3.41(4) no 1_565
H9 H8 3.24(5) no 7_565
H9 H13 2.20(4) no 1_565
H10 N3 3.10(3) no 1_565
H10 C6 3.56(3) no 1_565
H10 C17 3.51(3) no 6_555
H10 C18 3.40(3) no 6_555
H10 C23 3.19(3) no 1_565
H10 H2 2.45(4) no 1_565
H10 H11 3.17(4) no 6_545
H10 H11 3.33(4) no 6_555
H10 H14 3.04(4) no 6_555
H11 C10 3.60(3) no 6_555
H11 C16 2.92(3) no 6_555
H11 C17 3.42(3) no 6_545
H11 C17 2.60(3) no 6_555
H11 C18 3.07(3) no 6_555
H11 H2 2.96(3) no 6_555
H11 H10 3.33(4) no 6_545
H11 H10 3.17(4) no 6_555
H11 H11 2.72(4) no 6_545
H11 H11 2.72(4) no 6_555
H11 H14 3.39(4) no 6_555
H12 F3 3.15(3) no 6_555
H12 F7 3.24(2) no 6_555
H12 C13 2.98(3) no 7_555
H12 C14 2.93(3) no 7_555
H12 H6 2.79(4) no 7_555
H12 H7 2.70(4) no 7_555
H12 H7 2.95(4) no 7_565
H12 H8 3.01(4) no 7_565
H13 C11 3.01(3) no 1_545
H13 C15 3.40(3) no 1_545
H13 H8 3.03(4) no 1_545
H13 H8 2.75(5) no 7_565
H13 H9 2.20(4) no 1_545
H14 F3 3.22(3) no 6_555
H14 F7 3.07(3) no 6_555
H14 F7 3.19(3) no 6_565
H14 N3 2.67(2) no 6_555
H14 C3 3.43(3) no 6_555
H14 C6 3.51(2) no 6_555
H14 C23 3.60(3) no 6_555
H14 C24 3.41(3) no 6_555
H14 H2 3.06(4) no 6_555
H14 H7 3.42(4) no 7_565
H14 H10 3.04(4) no 6_545
H14 H11 3.39(4) no 6_545

loop_
_geom_torsion_atom_site_label_1
_geom_torsion_atom_site_label_2
_geom_torsion_atom_site_label_3
_geom_torsion_atom_site_label_4
_geom_torsion
_geom_torsion_publ_flag
C7 N1 C10 C16 -58.0(3) no
C7 N1 C10 C20 123.04(19) no
C10 N1 C7 C8 154.03(16) no
C10 N1 C7 C23 -24.0(3) no
C7 N1 C21 C11 145.90(17) no
C7 N1 C21 C22 -35.8(3) no
C21 N1 C7 C8 -32.6(3) no
C21 N1 C7 C23 149.36(17) no
C10 N1 C21 C11 -40.6(3) no
C10 N1 C21 C22 137.71(17) no
C21 N1 C10 C16 128.36(18) no
C21 N1 C10 C20 -50.6(3) no
C3 N3 C6 C5 0.3(3) no
C3 N3 C6 C23 -179.83(15) no
C6 N3 C3 C1 0.7(3) no
C6 N3 C3 C24 -175.99(14) no
C2 C1 C3 N3 -0.7(3) no
C2 C1 C3 C24 175.86(16) no
C3 C1 C2 C4 -179.72(16) no
C3 C1 C2 C5 -0.3(3) no
C1 C2 C4 F1 0.6(3) no
C1 C2 C4 F4 121.4(2) no
C1 C2 C4 F6 -119.4(2) no
C1 C2 C5 C6 1.1(3) no
C1 C2 C5 C9 -177.85(17) no
C4 C2 C5 C6 -179.41(17) no
C4 C2 C5 C9 1.6(3) no
C5 C2 C4 F1 -178.90(17) no
C5 C2 C4 F4 -58.0(3) no
C5 C2 C4 F6 61.1(3) no
N3 C3 C24 F2 -151.85(18) no
N3 C3 C24 F3 86.8(3) no
N3 C3 C24 F7 -31.6(3) no
C1 C3 C24 F2 31.3(3) no
C1 C3 C24 F3 -90.1(3) no
C1 C3 C24 F7 151.50(18) no
C2 C5 C6 N3 -1.2(3) no
C2 C5 C6 C23 178.96(15) no
C2 C5 C9 C8 -179.90(17) no
C6 C5 C9 C8 1.1(3) no
C9 C5 C6 N3 177.88(16) no
C9 C5 C6 C23 -2.0(3) no
N3 C6 C23 C7 -179.18(15) no
C5 C6 C23 C7 0.7(3) no
N1 C7 C8 C9 179.58(16) no
N1 C7 C23 C6 179.50(16) no
C8 C7 C23 C6 1.4(3) no
C23 C7 C8 C9 -2.3(3) no
C7 C8 C9 C5 1.0(3) no
N1 C10 C16 C17 -177.60(16) no
N1 C10 C20 C19 177.91(16) no
C16 C10 C20 C19 -1.0(3) no
C20 C10 C16 C17 1.4(3) no
C15 C11 C21 N1 178.7(2) no
C15 C11 C21 C22 0.4(4) no
C21 C11 C15 C14 0.3(4) no
C14 C13 C22 C21 1.7(4) no
C22 C13 C14 C15 -0.9(4) no
C13 C14 C15 C11 -0.1(4) no
C10 C16 C17 C18 -0.7(4) no
C16 C17 C18 C19 -0.4(4) no
C17 C18 C19 C20 0.7(4) no
C18 C19 C20 C10 -0.0(4) no
N1 C21 C22 C13 -179.66(16) no
C11 C21 C22 C13 -1.4(3) no
